data_1562351
loop_
_publ_author_name
'Cheng, Meimei'
'Li, Pinglin'
'Jiang, Yun'
'Tang, Xuli'
'Zhang, Wenjie'
'Wang, Qi'
'Li, Guoqiang'

_publ_section_title
;
 Penitol A and Penicitols E-I: Citrinin Derivatives from <i>Penicillium
 citrinum</i> and the Structure Revision of Previously Proposed Analogues.
;
_journal_issue 4
_journal_name_full 'Journal of natural products'
_journal_page_first 1345
_journal_page_last 1352
_journal_paper_doi 10.1021/acs.jnatprod.1c00082
_journal_volume 84
_journal_year 2021
_chemical_absolute_configuration unk
_chemical_formula_moiety '2(C18 H24 O4), H2 O, C2 H6 O'
_chemical_formula_sum 'C38 H56 O10'
_chemical_formula_weight 672.82
_space_group_crystal_system monoclinic
_space_group_IT_number 4
_space_group_name_Hall 'P 2yb'
_space_group_name_H-M_alt 'P 1 21 1'
_atom_sites_solution_hydrogens mixed
_audit_creation_date 2020-07-05
_audit_creation_method
;
Olex2 1.2
(compiled 2018.05.29 svn.r3508 for OlexSys, GUI svn.r5506)
;
_cell_angle_alpha 90
_cell_angle_beta 90.172(2)
_cell_angle_gamma 90
_cell_formula_units_Z 2
_cell_length_a 10.3283(4)
_cell_length_b 9.4323(4)
_cell_length_c 17.9581(8)
_cell_measurement_reflns_used 9835
_cell_measurement_temperature 150(2)
_cell_measurement_theta_max 78.72
_cell_measurement_theta_min 2.46
_cell_volume 1749.46(13)
_computing_cell_refinement 'SAINT v8.37A (Bruker, 2015)'
_computing_data_reduction 'SAINT v8.37A (Bruker, 2015)'
_computing_molecular_graphics 'Olex2 (Dolomanov et al., 2009)'
_computing_publication_material 'Olex2 (Dolomanov et al., 2009)'
_computing_structure_refinement 'ShelXL (Sheldrick, 2015)'
_computing_structure_solution 'ShelXT (Sheldrick, 2015)'
_diffrn_ambient_temperature 150.0
_diffrn_measured_fraction_theta_full 0.998
_diffrn_measured_fraction_theta_max 0.998
_diffrn_measurement_device_type 'Bruker APEX-II CCD'
_diffrn_measurement_method '\f and \w scans'
_diffrn_radiation_type CuK\a
_diffrn_radiation_wavelength 1.54178
_diffrn_reflns_av_R_equivalents 0.0990
_diffrn_reflns_av_unetI/netI 0.0568
_diffrn_reflns_Laue_measured_fraction_full 0.998
_diffrn_reflns_Laue_measured_fraction_max 0.998
_diffrn_reflns_limit_h_max 12
_diffrn_reflns_limit_h_min -12
_diffrn_reflns_limit_k_max 11
_diffrn_reflns_limit_k_min -11
_diffrn_reflns_limit_l_max 21
_diffrn_reflns_limit_l_min -21
_diffrn_reflns_number 42259
_diffrn_reflns_point_group_measured_fraction_full 0.996
_diffrn_reflns_point_group_measured_fraction_max 0.996
_diffrn_reflns_theta_full 65.998
_diffrn_reflns_theta_max 65.998
_diffrn_reflns_theta_min 4.925
_diffrn_standards_number 0
_exptl_absorpt_coefficient_mu 0.742
_exptl_absorpt_correction_T_max 0.6962
_exptl_absorpt_correction_T_min 0.6046
_exptl_absorpt_correction_type none
_exptl_absorpt_process_details
;
SADABS-2016/2 (Bruker,2016/2) was used for absorption correction.
wR2(int) was 0.1519 before and 0.1082 after correction.
The Ratio of minimum to maximum transmission is 0.8684.
The \l/2 correction factor is Not present.
;
_exptl_crystal_density_diffrn 1.277
_exptl_crystal_description block
_exptl_crystal_F_000 728
_exptl_crystal_size_max 0.18
_exptl_crystal_size_mid 0.14
_exptl_crystal_size_min 0.11
_refine_diff_density_max 0.662
_refine_diff_density_min -0.783
_refine_diff_density_rms 0.065
_refine_ls_abs_structure_details
;
 Flack x determined using 2358 quotients [(I+)-(I-)]/[(I+)+(I-)]
 (Parsons, Flack and Wagner, Acta Cryst. B69 (2013) 249-259).
;
_refine_ls_abs_structure_Flack 0.21(10)
_refine_ls_extinction_coef 0.0077(14)
_refine_ls_extinction_expression Fc^*^=kFc[1+0.001xFc^2^\l^3^/sin(2\q)]^-1/4^
_refine_ls_extinction_method 'SHELXL-2014/7 (Sheldrick 2014'
_refine_ls_goodness_of_fit_ref 1.030
_refine_ls_hydrogen_treatment constr
_refine_ls_matrix_type full
_refine_ls_number_parameters 456
_refine_ls_number_reflns 6083
_refine_ls_number_restraints 15
_refine_ls_restrained_S_all 1.031
_refine_ls_R_factor_all 0.0599
_refine_ls_R_factor_gt 0.0548
_refine_ls_shift/su_max 0.001
_refine_ls_shift/su_mean 0.000
_refine_ls_structure_factor_coef Fsqd
_refine_ls_weighting_details 'w=1/[\s^2^(Fo^2^)+(0.1005P)^2^+0.6959P] where P=(Fo^2^+2Fc^2^)/3'
_refine_ls_weighting_scheme calc
_refine_ls_wR_factor_gt 0.1511
_refine_ls_wR_factor_ref 0.1567
_reflns_Friedel_coverage 0.869
_reflns_Friedel_fraction_full 0.994
_reflns_Friedel_fraction_max 0.994
_reflns_number_gt 5504
_reflns_number_total 6083
_reflns_threshold_expression 'I > 2\s(I)'
_cod_data_source_file np1c00082_si_002.cif
_cod_data_source_block cu_0703_5_0m
_cod_database_code 1562351
_shelx_shelxl_version_number 2014/7
_shelx_space_group_comment
;
The symmetry employed for this shelxl refinement is uniquely defined
by the following loop, which should always be used as a source of
symmetry information in preference to the above space-group names.
They are only intended as comments.
;
_shelx_estimated_absorpt_t_max 0.923
_shelx_estimated_absorpt_t_min 0.878
_olex2_refinement_description
;
1. Fixed Uiso
 At 1.2 times of:
  All C(H) groups, All C(H,H) groups
 At 1.5 times of:
  All C(H,H,H) groups, All O(H) groups, All O(H,H) groups
2. Restrained distances
 O1W-H1WA
 0.83 with sigma of 0.02
 C38A-C37A
 1.6 with sigma of 0.02
3. Uiso/Uaniso restraints and constraints
Uanis(C37) \\sim Ueq, Uanis(C37A) \\sim Ueq: with sigma of 0.01 and sigma for
terminal atoms of 0.02
Uanis(O9A) = Uanis(O9)
Uanis(C38A) = Uanis(C38)
Uanis(C37A) = Uanis(C37)
4. Others
 Fixed Sof: O9(0.5) H9(0.5) C38(0.5) H38A(0.5) H38B(0.5) C37(0.5) H37B(0.5)
 H37A(0.5) H37C(0.5) C38A(0.5) H38C(0.5) H38D(0.5) C37A(0.5) H37D(0.5)
 H37E(0.5) H37F(0.5) O9A(0.5) H9A(0.5)
5.a Riding coordinates:
 O1(H1), O1W(H1WA,H1WB)
5.b Ternary CH refined with riding coordinates:
 C6(H6), C7(H7), C14(H14), C15(H15), C24(H24), C25(H25), C32(H32), C33(H33)
5.c Secondary CH2 refined with riding coordinates:
 C2(H2A,H2B), C3(H3A,H3B), C4(H4A,H4B), C5(H5A,H5B), C20(H20A,H20B), C21(H21A,
 H21B), C22(H22A,H22B), C23(H23A,H23B), C38(H38A,H38B), C38A(H38C,H38D)
5.d Aromatic/amide H refined with riding coordinates:
 C10(H10), C28(H28)
5.e Idealised Me refined as rotating group:
 C16(H16A,H16B,H16C), C17(H17A,H17B,H17C), C18(H18A,H18B,H18C), C34(H34A,H34B,
 H34C), C35(H35A,H35B,H35C), C36(H36A,H36B,H36C), C37(H37B,H37A,H37C),
 C37A(H37D,H37E,H37F)
5.f Idealised tetrahedral OH refined as rotating group:
 O3(H3), O5(H5), O7(H7A), O9(H9), O9A(H9A)
;
_olex2_submission_special_instructions 'No special instructions were received'

loop_
_space_group_symop_operation_xyz
'x, y, z'
'-x, y+1/2, -z'

loop_
_atom_site_label
_atom_site_type_symbol
_atom_site_fract_x
_atom_site_fract_y
_atom_site_fract_z
_atom_site_U_iso_or_equiv
_atom_site_adp_type
_atom_site_occupancy
_atom_site_site_symmetry_order
_atom_site_calc_flag
_atom_site_refinement_flags_posn
_atom_site_refinement_flags_adp
_atom_site_refinement_flags_occupancy
_atom_site_disorder_assembly
_atom_site_disorder_group
O1 O 0.4283(3) 0.6343(3) 0.41458(18) 0.0371(7) Uani 1 1 d . . . . .
H1 H 0.4455 0.6622 0.3630 0.056 Uiso 1 1 d R . . . .
O2 O 0.4458(3) 0.4529(3) 0.50092(15) 0.0295(6) Uani 1 1 d . . . . .
O3 O 0.1079(3) 0.2755(4) 0.65501(16) 0.0363(7) Uani 1 1 d . . . . .
H3 H 0.1651 0.2899 0.6875 0.055 Uiso 1 1 calc GR . . . .
O4 O 0.2591(3) 0.2886(3) 0.31247(14) 0.0281(6) Uani 1 1 d . . . . .
O5 O 0.4096(3) 0.2032(3) 0.19605(16) 0.0308(7) Uani 1 1 d . . . . .
H5 H 0.3641 0.2326 0.2316 0.046 Uiso 1 1 calc GR . . . .
O6 O 0.4307(3) 0.4377(3) 0.16272(15) 0.0275(6) Uani 1 1 d . . . . .
O7 O 0.7316(3) 0.8007(3) 0.22232(17) 0.0364(7) Uani 1 1 d . . . . .
H7A H 0.6622 0.8449 0.2295 0.055 Uiso 1 1 calc GR . . . .
O8 O 0.7193(3) 0.2069(3) 0.05287(16) 0.0319(7) Uani 1 1 d . . . . .
C1 C 0.4875(4) 0.5024(5) 0.4291(2) 0.0280(9) Uani 1 1 d . . . . .
C2 C 0.6346(4) 0.5190(5) 0.4342(2) 0.0317(9) Uani 1 1 d . . . . .
H2A H 0.6656 0.5698 0.3894 0.038 Uiso 1 1 calc R . . . .
H2B H 0.6559 0.5780 0.4782 0.038 Uiso 1 1 calc R . . . .
C3 C 0.7062(4) 0.3781(5) 0.4405(3) 0.0339(10) Uani 1 1 d . . . . .
H3A H 0.6874 0.3344 0.4894 0.041 Uiso 1 1 calc R . . . .
H3B H 0.8006 0.3951 0.4376 0.041 Uiso 1 1 calc R . . . .
C4 C 0.6653(4) 0.2765(5) 0.3783(3) 0.0366(10) Uani 1 1 d . . . . .
H4A H 0.7077 0.1834 0.3859 0.044 Uiso 1 1 calc R . . . .
H4B H 0.6940 0.3145 0.3297 0.044 Uiso 1 1 calc R . . . .
C5 C 0.5183(4) 0.2570(5) 0.3774(2) 0.0295(9) Uani 1 1 d . . . . .
H5A H 0.4905 0.2130 0.4248 0.035 Uiso 1 1 calc R . . . .
H5B H 0.4939 0.1923 0.3363 0.035 Uiso 1 1 calc R . . . .
C6 C 0.4484(4) 0.3989(4) 0.3672(2) 0.0252(8) Uani 1 1 d . . . . .
H6 H 0.4760 0.4403 0.3185 0.030 Uiso 1 1 calc R . . . .
C7 C 0.3012(4) 0.3894(5) 0.3672(2) 0.0257(8) Uani 1 1 d . . . . .
H7 H 0.2653 0.4845 0.3536 0.031 Uiso 1 1 calc R . . . .
C8 C 0.2532(4) 0.3507(4) 0.4439(2) 0.0242(8) Uani 1 1 d . . . . .
C9 C 0.3222(4) 0.3951(4) 0.5061(2) 0.0242(8) Uani 1 1 d . . . . .
C10 C 0.2761(4) 0.3731(4) 0.5772(2) 0.0250(8) Uani 1 1 d . . . . .
H10 H 0.3238 0.4050 0.6194 0.030 Uiso 1 1 calc R . . . .
C11 C 0.1578(4) 0.3028(5) 0.5860(2) 0.0274(9) Uani 1 1 d . . . . .
C12 C 0.0872(4) 0.2514(4) 0.5252(2) 0.0261(8) Uani 1 1 d . . . . .
C13 C 0.1378(4) 0.2747(4) 0.4536(2) 0.0246(8) Uani 1 1 d . . . . .
C14 C 0.0780(4) 0.2017(5) 0.3866(2) 0.0298(9) Uani 1 1 d . . . . .
H14 H -0.0184 0.2091 0.3905 0.036 Uiso 1 1 calc R . . . .
C15 C 0.1201(4) 0.2694(5) 0.3126(2) 0.0288(9) Uani 1 1 d . . . . .
H15 H 0.0997 0.1993 0.2725 0.035 Uiso 1 1 calc R . . . .
C16 C 0.0473(4) 0.4037(5) 0.2936(2) 0.0370(10) Uani 1 1 d . . . . .
H16A H 0.0476 0.4673 0.3368 0.056 Uiso 1 1 calc GR . . . .
H16B H -0.0422 0.3802 0.2802 0.056 Uiso 1 1 calc GR . . . .
H16C H 0.0893 0.4509 0.2514 0.056 Uiso 1 1 calc GR . . . .
C17 C 0.1153(5) 0.0433(5) 0.3876(3) 0.0406(11) Uani 1 1 d . . . . .
H17A H 0.2087 0.0337 0.3797 0.061 Uiso 1 1 calc GR . . . .
H17B H 0.0685 -0.0065 0.3479 0.061 Uiso 1 1 calc GR . . . .
H17C H 0.0922 0.0020 0.4359 0.061 Uiso 1 1 calc GR . . . .
C18 C -0.0358(4) 0.1693(5) 0.5388(2) 0.0354(10) Uani 1 1 d . . . . .
H18A H -0.0904 0.1729 0.4941 0.053 Uiso 1 1 calc GR . . . .
H18B H -0.0824 0.2113 0.5808 0.053 Uiso 1 1 calc GR . . . .
H18C H -0.0144 0.0705 0.5502 0.053 Uiso 1 1 calc GR . . . .
C19 C 0.4001(4) 0.2983(5) 0.1361(2) 0.0260(8) Uani 1 1 d . . . . .
C20 C 0.2616(4) 0.3073(6) 0.1079(2) 0.0346(10) Uani 1 1 d . . . . .
H20A H 0.2065 0.3498 0.1470 0.042 Uiso 1 1 calc R . . . .
H20B H 0.2290 0.2105 0.0978 0.042 Uiso 1 1 calc R . . . .
C21 C 0.2508(4) 0.3960(7) 0.0370(3) 0.0438(12) Uani 1 1 d . . . . .
H21A H 0.1602 0.3946 0.0189 0.053 Uiso 1 1 calc R . . . .
H21B H 0.2742 0.4956 0.0482 0.053 Uiso 1 1 calc R . . . .
C22 C 0.3392(4) 0.3390(6) -0.0227(2) 0.0414(12) Uani 1 1 d . . . . .
H22A H 0.3332 0.3998 -0.0675 0.050 Uiso 1 1 calc R . . . .
H22B H 0.3113 0.2422 -0.0368 0.050 Uiso 1 1 calc R . . . .
C23 C 0.4801(4) 0.3347(5) 0.0048(2) 0.0318(10) Uani 1 1 d . . . . .
H23A H 0.5355 0.2932 -0.0345 0.038 Uiso 1 1 calc R . . . .
H23B H 0.5104 0.4327 0.0143 0.038 Uiso 1 1 calc R . . . .
C24 C 0.4941(4) 0.2481(5) 0.0755(2) 0.0262(9) Uani 1 1 d . . . . .
H24 H 0.4734 0.1471 0.0634 0.031 Uiso 1 1 calc R . . . .
C25 C 0.6307(4) 0.2537(4) 0.1079(2) 0.0255(8) Uani 1 1 d . . . . .
H25 H 0.6353 0.1873 0.1512 0.031 Uiso 1 1 calc R . . . .
C26 C 0.6588(4) 0.4009(4) 0.1351(2) 0.0232(8) Uani 1 1 d . . . . .
C27 C 0.5576(4) 0.4803(4) 0.1649(2) 0.0241(8) Uani 1 1 d . . . . .
C28 C 0.5813(4) 0.6133(5) 0.1949(2) 0.0268(8) Uani 1 1 d . . . . .
H28 H 0.5127 0.6662 0.2164 0.032 Uiso 1 1 calc R . . . .
C29 C 0.7044(4) 0.6682(4) 0.1935(2) 0.0285(9) Uani 1 1 d . . . . .
C30 C 0.8075(4) 0.5964(5) 0.1601(2) 0.0271(9) Uani 1 1 d . . . . .
C31 C 0.7821(4) 0.4619(5) 0.1306(2) 0.0251(8) Uani 1 1 d . . . . .
C32 C 0.8819(4) 0.3849(5) 0.0820(2) 0.0309(9) Uani 1 1 d . . . . .
H32 H 0.9697 0.3971 0.1048 0.037 Uiso 1 1 calc R . . . .
C33 C 0.8522(4) 0.2266(5) 0.0761(3) 0.0353(10) Uani 1 1 d . . . . .
H33 H 0.9078 0.1882 0.0353 0.042 Uiso 1 1 calc R . . . .
C34 C 0.8862(5) 0.1432(6) 0.1464(3) 0.0414(11) Uani 1 1 d . . . . .
H34A H 0.8394 0.1833 0.1889 0.062 Uiso 1 1 calc GR . . . .
H34B H 0.9796 0.1492 0.1556 0.062 Uiso 1 1 calc GR . . . .
H34C H 0.8613 0.0437 0.1398 0.062 Uiso 1 1 calc GR . . . .
C35 C 0.8812(4) 0.4538(6) 0.0043(2) 0.0380(11) Uani 1 1 d . . . . .
H35A H 0.7959 0.4411 -0.0188 0.057 Uiso 1 1 calc GR . . . .
H35B H 0.9474 0.4090 -0.0268 0.057 Uiso 1 1 calc GR . . . .
H35C H 0.8999 0.5553 0.0091 0.057 Uiso 1 1 calc GR . . . .
C36 C 0.9366(4) 0.6696(5) 0.1549(3) 0.0357(10) Uani 1 1 d . . . . .
H36A H 0.9261 0.7599 0.1285 0.054 Uiso 1 1 calc GR . . . .
H36B H 0.9974 0.6092 0.1276 0.054 Uiso 1 1 calc GR . . . .
H36C H 0.9702 0.6876 0.2051 0.054 Uiso 1 1 calc GR . . . .
O1W O 0.5423(6) 0.9634(6) 0.2518(3) 0.0775(16) Uani 1 1 d D . . A 1
H1WA H 0.5327 1.0508 0.2307 0.116 Uiso 1 1 d DR . . A 1
H1WB H 0.4933 0.9499 0.2905 0.116 Uiso 1 1 d R . . A 1
O9 O 0.3411(7) 0.7991(8) 0.2976(4) 0.0445(13) Uani 0.5 1 d . . P B 1
H9 H 0.3500 0.7410 0.3328 0.067 Uiso 0.5 1 calc GR . P B 1
C38 C 0.2437(11) 0.7524(13) 0.2499(6) 0.0474(17) Uani 0.5 1 d . . P B 1
H38A H 0.1601 0.7508 0.2767 0.057 Uiso 0.5 1 calc R . P B 1
H38B H 0.2631 0.6547 0.2331 0.057 Uiso 0.5 1 calc R . P B 1
C37 C 0.2331(19) 0.848(3) 0.1838(12) 0.080(4) Uani 0.5 1 d . U P B 1
H37B H 0.2144 0.9448 0.2004 0.120 Uiso 0.5 1 calc GR . P B 1
H37A H 0.1631 0.8149 0.1512 0.120 Uiso 0.5 1 calc GR . P B 1
H37C H 0.3150 0.8472 0.1563 0.120 Uiso 0.5 1 calc GR . P B 1
C38A C 0.3783(10) 0.8943(14) 0.2746(6) 0.0474(17) Uani 0.5 1 d D . P C 2
H38C H 0.3526 0.9726 0.3081 0.057 Uiso 0.5 1 calc R . P C 2
H38D H 0.3988 0.8098 0.3052 0.057 Uiso 0.5 1 calc R . P C 2
C37A C 0.2650(19) 0.860(3) 0.2167(12) 0.080(4) Uani 0.5 1 d D U P C 2
H37D H 0.2257 0.9482 0.1994 0.120 Uiso 0.5 1 calc GR . P C 2
H37E H 0.1990 0.8012 0.2411 0.120 Uiso 0.5 1 calc GR . P C 2
H37F H 0.3006 0.8078 0.1741 0.120 Uiso 0.5 1 calc GR . P C 2
O9A O 0.4867(8) 0.9341(9) 0.2311(5) 0.0445(13) Uani 0.5 1 d . . P C 2
H9A H 0.4641 0.9955 0.1998 0.067 Uiso 0.5 1 calc GR . P C 2

loop_
_atom_site_aniso_label
_atom_site_aniso_U_11
_atom_site_aniso_U_22
_atom_site_aniso_U_33
_atom_site_aniso_U_23
_atom_site_aniso_U_13
_atom_site_aniso_U_12
O1 0.0475(18) 0.0271(16) 0.0366(16) -0.0008(13) -0.0068(13) -0.0003(14)
O2 0.0288(14) 0.0348(16) 0.0248(14) -0.0027(12) -0.0018(11) -0.0058(12)
O3 0.0372(16) 0.049(2) 0.0226(14) 0.0089(14) 0.0021(12) 0.0031(15)
O4 0.0290(14) 0.0329(16) 0.0225(13) -0.0028(12) -0.0031(11) -0.0034(12)
O5 0.0351(15) 0.0320(16) 0.0252(14) 0.0041(12) 0.0042(11) 0.0029(13)
O6 0.0231(13) 0.0272(15) 0.0321(14) -0.0008(12) 0.0041(11) 0.0030(11)
O7 0.0542(19) 0.0238(16) 0.0310(15) -0.0037(13) -0.0071(14) 0.0025(14)
O8 0.0246(14) 0.0393(17) 0.0318(15) -0.0127(13) -0.0009(11) 0.0054(13)
C1 0.029(2) 0.026(2) 0.029(2) 0.0009(17) -0.0028(16) -0.0039(17)
C2 0.032(2) 0.030(2) 0.033(2) 0.0008(18) -0.0011(17) -0.0098(18)
C3 0.026(2) 0.038(2) 0.038(2) 0.001(2) -0.0031(17) -0.0047(19)
C4 0.030(2) 0.035(3) 0.044(2) -0.003(2) 0.0016(18) 0.0021(19)
C5 0.031(2) 0.026(2) 0.031(2) -0.0022(17) -0.0018(16) -0.0031(17)
C6 0.031(2) 0.025(2) 0.0197(17) 0.0013(15) -0.0017(14) -0.0045(17)
C7 0.029(2) 0.025(2) 0.0229(18) -0.0033(16) -0.0019(15) -0.0008(16)
C8 0.0262(19) 0.026(2) 0.0207(19) -0.0001(15) -0.0024(15) 0.0034(15)
C9 0.0267(19) 0.0209(19) 0.0252(19) 0.0000(15) -0.0008(15) 0.0009(16)
C10 0.030(2) 0.024(2) 0.0210(18) 0.0005(16) -0.0025(15) 0.0055(16)
C11 0.030(2) 0.026(2) 0.026(2) 0.0039(16) 0.0037(16) 0.0091(17)
C12 0.0246(19) 0.027(2) 0.0271(19) 0.0048(16) 0.0003(15) 0.0051(16)
C13 0.0256(19) 0.023(2) 0.0251(19) 0.0017(16) -0.0027(15) 0.0026(15)
C14 0.0244(19) 0.038(2) 0.027(2) -0.0010(18) -0.0029(15) -0.0014(18)
C15 0.0265(19) 0.036(2) 0.0240(19) -0.0036(17) -0.0042(15) -0.0009(17)
C16 0.040(2) 0.040(3) 0.031(2) -0.001(2) -0.0096(18) 0.006(2)
C17 0.053(3) 0.029(3) 0.039(3) -0.0039(19) 0.001(2) -0.009(2)
C18 0.031(2) 0.043(3) 0.033(2) 0.0100(19) -0.0013(17) -0.0034(19)
C19 0.027(2) 0.028(2) 0.0233(19) 0.0019(16) 0.0002(15) 0.0011(17)
C20 0.0215(19) 0.050(3) 0.032(2) 0.001(2) 0.0007(16) -0.0004(19)
C21 0.025(2) 0.072(4) 0.035(2) 0.013(3) -0.0034(17) 0.008(2)
C22 0.035(2) 0.065(3) 0.024(2) 0.006(2) -0.0056(18) -0.003(2)
C23 0.029(2) 0.045(3) 0.022(2) 0.0000(17) 0.0011(16) -0.0013(18)
C24 0.0239(19) 0.032(2) 0.0231(19) -0.0040(16) -0.0020(15) -0.0020(16)
C25 0.0237(19) 0.025(2) 0.0283(19) -0.0034(16) -0.0014(15) 0.0029(15)
C26 0.0235(18) 0.027(2) 0.0193(17) -0.0014(15) -0.0023(14) 0.0025(16)
C27 0.0243(18) 0.027(2) 0.0206(18) 0.0016(15) -0.0006(14) 0.0026(15)
C28 0.030(2) 0.030(2) 0.0198(17) 0.0009(16) 0.0022(14) 0.0057(17)
C29 0.040(2) 0.025(2) 0.0203(18) 0.0006(16) -0.0044(16) 0.0003(18)
C30 0.030(2) 0.028(2) 0.0228(19) 0.0031(16) -0.0064(15) 0.0008(17)
C31 0.0236(18) 0.031(2) 0.0207(18) -0.0003(16) -0.0023(14) 0.0047(17)
C32 0.0204(18) 0.041(2) 0.031(2) -0.0047(19) -0.0006(15) 0.0021(18)
C33 0.022(2) 0.040(3) 0.044(2) -0.013(2) -0.0019(17) 0.0086(18)
C34 0.034(2) 0.036(3) 0.054(3) 0.000(2) -0.011(2) 0.009(2)
C35 0.028(2) 0.054(3) 0.033(2) -0.001(2) 0.0027(17) -0.001(2)
C36 0.034(2) 0.032(2) 0.042(2) 0.0044(19) -0.0066(18) -0.0064(19)
O1W 0.080(4) 0.060(3) 0.093(4) -0.007(3) -0.009(3) -0.001(3)
O9 0.049(3) 0.033(3) 0.052(3) 0.008(2) -0.003(2) -0.004(2)
C38 0.046(4) 0.052(5) 0.044(4) -0.001(3) 0.004(3) -0.005(3)
C37 0.060(9) 0.081(7) 0.100(13) 0.010(10) -0.005(7) -0.016(7)
C38A 0.046(4) 0.052(5) 0.044(4) -0.001(3) 0.004(3) -0.005(3)
C37A 0.060(9) 0.081(7) 0.100(13) 0.010(10) -0.005(7) -0.016(7)
O9A 0.049(3) 0.033(3) 0.052(3) 0.008(2) -0.003(2) -0.004(2)

loop_
_atom_type_symbol
_atom_type_description
_atom_type_scat_dispersion_real
_atom_type_scat_dispersion_imag
_atom_type_scat_source
C C 0.0181 0.0091 'International Tables Vol C Tables 4.2.6.8 and 6.1.1.4'
H H 0.0000 0.0000 'International Tables Vol C Tables 4.2.6.8 and 6.1.1.4'
O O 0.0492 0.0322 'International Tables Vol C Tables 4.2.6.8 and 6.1.1.4'

loop_
_geom_angle_atom_site_label_1
_geom_angle_atom_site_label_2
_geom_angle_atom_site_label_3
_geom_angle
_geom_angle_site_symmetry_1
_geom_angle_site_symmetry_3
_geom_angle_publ_flag
C1 O1 H1 109.4 . . ?
C9 O2 C1 117.7(3) . . ?
C11 O3 H3 109.5 . . ?
C7 O4 C15 112.4(3) . . ?
C19 O5 H5 109.5 . . ?
C27 O6 C19 119.2(3) . . ?
C29 O7 H7A 109.5 . . ?
C25 O8 C33 111.9(3) . . ?
O1 C1 O2 108.7(3) . . ?
O1 C1 C2 110.5(4) . . ?
O1 C1 C6 108.3(3) . . ?
O2 C1 C2 106.2(3) . . ?
O2 C1 C6 111.3(3) . . ?
C2 C1 C6 111.7(3) . . ?
C1 C2 H2A 108.9 . . ?
C1 C2 H2B 108.9 . . ?
H2A C2 H2B 107.7 . . ?
C3 C2 C1 113.3(4) . . ?
C3 C2 H2A 108.9 . . ?
C3 C2 H2B 108.9 . . ?
C2 C3 H3A 109.4 . . ?
C2 C3 H3B 109.4 . . ?
C2 C3 C4 111.1(4) . . ?
H3A C3 H3B 108.0 . . ?
C4 C3 H3A 109.4 . . ?
C4 C3 H3B 109.4 . . ?
C3 C4 H4A 109.5 . . ?
C3 C4 H4B 109.5 . . ?
C3 C4 C5 110.7(4) . . ?
H4A C4 H4B 108.1 . . ?
C5 C4 H4A 109.5 . . ?
C5 C4 H4B 109.5 . . ?
C4 C5 H5A 109.4 . . ?
C4 C5 H5B 109.4 . . ?
C4 C5 C6 111.3(4) . . ?
H5A C5 H5B 108.0 . . ?
C6 C5 H5A 109.4 . . ?
C6 C5 H5B 109.4 . . ?
C1 C6 H6 108.0 . . ?
C5 C6 C1 110.3(3) . . ?
C5 C6 H6 108.0 . . ?
C7 C6 C1 107.4(3) . . ?
C7 C6 C5 114.8(3) . . ?
C7 C6 H6 108.0 . . ?
O4 C7 C6 109.9(3) . . ?
O4 C7 H7 108.5 . . ?
O4 C7 C8 111.4(3) . . ?
C6 C7 H7 108.5 . . ?
C8 C7 C6 110.1(3) . . ?
C8 C7 H7 108.5 . . ?
C9 C8 C7 119.5(4) . . ?
C9 C8 C13 119.3(4) . . ?
C13 C8 C7 121.2(3) . . ?
C8 C9 O2 122.2(3) . . ?
C10 C9 O2 116.1(3) . . ?
C10 C9 C8 121.5(4) . . ?
C9 C10 H10 120.7 . . ?
C9 C10 C11 118.6(4) . . ?
C11 C10 H10 120.7 . . ?
O3 C11 C10 121.5(4) . . ?
O3 C11 C12 116.5(4) . . ?
C12 C11 C10 122.0(4) . . ?
C11 C12 C13 117.7(4) . . ?
C11 C12 C18 119.3(4) . . ?
C13 C12 C18 122.9(4) . . ?
C8 C13 C12 120.8(4) . . ?
C8 C13 C14 118.6(3) . . ?
C12 C13 C14 120.1(4) . . ?
C13 C14 H14 108.4 . . ?
C13 C14 C15 112.4(4) . . ?
C13 C14 C17 109.3(4) . . ?
C15 C14 H14 108.4 . . ?
C15 C14 C17 109.9(4) . . ?
C17 C14 H14 108.4 . . ?
O4 C15 C14 109.6(3) . . ?
O4 C15 H15 106.8 . . ?
O4 C15 C16 112.8(4) . . ?
C14 C15 H15 106.8 . . ?
C16 C15 C14 113.7(4) . . ?
C16 C15 H15 106.8 . . ?
C15 C16 H16A 109.5 . . ?
C15 C16 H16B 109.5 . . ?
C15 C16 H16C 109.5 . . ?
H16A C16 H16B 109.5 . . ?
H16A C16 H16C 109.5 . . ?
H16B C16 H16C 109.5 . . ?
C14 C17 H17A 109.5 . . ?
C14 C17 H17B 109.5 . . ?
C14 C17 H17C 109.5 . . ?
H17A C17 H17B 109.5 . . ?
H17A C17 H17C 109.5 . . ?
H17B C17 H17C 109.5 . . ?
C12 C18 H18A 109.5 . . ?
C12 C18 H18B 109.5 . . ?
C12 C18 H18C 109.5 . . ?
H18A C18 H18B 109.5 . . ?
H18A C18 H18C 109.5 . . ?
H18B C18 H18C 109.5 . . ?
O5 C19 O6 108.4(3) . . ?
O5 C19 C20 110.8(3) . . ?
O5 C19 C24 107.7(3) . . ?
O6 C19 C20 105.4(3) . . ?
O6 C19 C24 112.3(3) . . ?
C20 C19 C24 112.2(3) . . ?
C19 C20 H20A 109.2 . . ?
C19 C20 H20B 109.2 . . ?
C19 C20 C21 112.1(4) . . ?
H20A C20 H20B 107.9 . . ?
C21 C20 H20A 109.2 . . ?
C21 C20 H20B 109.2 . . ?
C20 C21 H21A 109.5 . . ?
C20 C21 H21B 109.5 . . ?
H21A C21 H21B 108.1 . . ?
C22 C21 C20 110.7(4) . . ?
C22 C21 H21A 109.5 . . ?
C22 C21 H21B 109.5 . . ?
C21 C22 H22A 109.5 . . ?
C21 C22 H22B 109.5 . . ?
C21 C22 C23 110.8(4) . . ?
H22A C22 H22B 108.1 . . ?
C23 C22 H22A 109.5 . . ?
C23 C22 H22B 109.5 . . ?
C22 C23 H23A 109.3 . . ?
C22 C23 H23B 109.3 . . ?
H23A C23 H23B 107.9 . . ?
C24 C23 C22 111.8(4) . . ?
C24 C23 H23A 109.3 . . ?
C24 C23 H23B 109.3 . . ?
C19 C24 H24 108.2 . . ?
C23 C24 C19 111.6(3) . . ?
C23 C24 H24 108.2 . . ?
C23 C24 C25 112.7(3) . . ?
C25 C24 C19 107.8(3) . . ?
C25 C24 H24 108.2 . . ?
O8 C25 C24 108.8(3) . . ?
O8 C25 H25 108.5 . . ?
O8 C25 C26 113.0(3) . . ?
C24 C25 H25 108.5 . . ?
C26 C25 C24 109.5(3) . . ?
C26 C25 H25 108.5 . . ?
C27 C26 C25 118.5(3) . . ?
C27 C26 C31 119.0(4) . . ?
C31 C26 C25 122.5(3) . . ?
O6 C27 C26 123.3(4) . . ?
O6 C27 C28 116.4(3) . . ?
C28 C27 C26 120.2(4) . . ?
C27 C28 H28 120.1 . . ?
C29 C28 C27 119.8(4) . . ?
C29 C28 H28 120.1 . . ?
O7 C29 C30 116.4(4) . . ?
C28 C29 O7 121.4(4) . . ?
C28 C29 C30 122.1(4) . . ?
C29 C30 C31 117.4(4) . . ?
C29 C30 C36 118.7(4) . . ?
C31 C30 C36 123.9(4) . . ?
C26 C31 C32 116.8(4) . . ?
C30 C31 C26 121.3(4) . . ?
C30 C31 C32 121.3(4) . . ?
C31 C32 H32 108.9 . . ?
C31 C32 C35 108.2(4) . . ?
C33 C32 C31 111.5(3) . . ?
C33 C32 H32 108.9 . . ?
C33 C32 C35 110.4(4) . . ?
C35 C32 H32 108.9 . . ?
O8 C33 C32 109.6(3) . . ?
O8 C33 H33 106.8 . . ?
O8 C33 C34 112.8(4) . . ?
C32 C33 H33 106.8 . . ?
C32 C33 C34 113.6(4) . . ?
C34 C33 H33 106.8 . . ?
C33 C34 H34A 109.5 . . ?
C33 C34 H34B 109.5 . . ?
C33 C34 H34C 109.5 . . ?
H34A C34 H34B 109.5 . . ?
H34A C34 H34C 109.5 . . ?
H34B C34 H34C 109.5 . . ?
C32 C35 H35A 109.5 . . ?
C32 C35 H35B 109.5 . . ?
C32 C35 H35C 109.5 . . ?
H35A C35 H35B 109.5 . . ?
H35A C35 H35C 109.5 . . ?
H35B C35 H35C 109.5 . . ?
C30 C36 H36A 109.5 . . ?
C30 C36 H36B 109.5 . . ?
C30 C36 H36C 109.5 . . ?
H36A C36 H36B 109.5 . . ?
H36A C36 H36C 109.5 . . ?
H36B C36 H36C 109.5 . . ?
H1WA O1W H1WB 113.6 . . ?
C38 O9 H9 109.5 . . ?
O9 C38 H38A 109.6 . . ?
O9 C38 H38B 109.6 . . ?
O9 C38 C37 110.4(11) . . ?
H38A C38 H38B 108.1 . . ?
C37 C38 H38A 109.6 . . ?
C37 C38 H38B 109.6 . . ?
C38 C37 H37B 109.5 . . ?
C38 C37 H37A 109.5 . . ?
C38 C37 H37C 109.5 . . ?
H37B C37 H37A 109.5 . . ?
H37B C37 H37C 109.5 . . ?
H37A C37 H37C 109.5 . . ?
H38C C38A H38D 108.7 . . ?
C37A C38A H38C 110.5 . . ?
C37A C38A H38D 110.5 . . ?
O9A C38A H38C 110.5 . . ?
O9A C38A H38D 110.5 . . ?
O9A C38A C37A 105.9(11) . . ?
C38A C37A H37D 109.5 . . ?
C38A C37A H37E 109.5 . . ?
C38A C37A H37F 109.5 . . ?
H37D C37A H37E 109.5 . . ?
H37D C37A H37F 109.5 . . ?
H37E C37A H37F 109.5 . . ?
C38A O9A H9A 109.5 . . ?

loop_
_geom_bond_atom_site_label_1
_geom_bond_atom_site_label_2
_geom_bond_distance
_geom_bond_site_symmetry_2
_geom_bond_publ_flag
O1 H1 0.9801 . ?
O1 C1 1.410(5) . ?
O2 C1 1.439(5) . ?
O2 C9 1.391(5) . ?
O3 H3 0.8400 . ?
O3 C11 1.368(5) . ?
O4 C7 1.434(5) . ?
O4 C15 1.447(5) . ?
O5 H5 0.8400 . ?
O5 C19 1.404(5) . ?
O6 C19 1.434(5) . ?
O6 C27 1.371(5) . ?
O7 H7A 0.8400 . ?
O7 C29 1.381(5) . ?
O8 C25 1.419(5) . ?
O8 C33 1.446(5) . ?
C1 C2 1.529(6) . ?
C1 C6 1.532(6) . ?
C2 H2A 0.9900 . ?
C2 H2B 0.9900 . ?
C2 C3 1.525(7) . ?
C3 H3A 0.9900 . ?
C3 H3B 0.9900 . ?
C3 C4 1.531(7) . ?
C4 H4A 0.9900 . ?
C4 H4B 0.9900 . ?
C4 C5 1.530(6) . ?
C5 H5A 0.9900 . ?
C5 H5B 0.9900 . ?
C5 C6 1.531(6) . ?
C6 H6 1.0000 . ?
C6 C7 1.522(5) . ?
C7 H7 1.0000 . ?
C7 C8 1.511(5) . ?
C8 C9 1.388(5) . ?
C8 C13 1.402(6) . ?
C9 C10 1.380(6) . ?
C10 H10 0.9500 . ?
C10 C11 1.400(6) . ?
C11 C12 1.398(6) . ?
C12 C13 1.407(6) . ?
C12 C18 1.508(6) . ?
C13 C14 1.516(6) . ?
C14 H14 1.0000 . ?
C14 C15 1.539(6) . ?
C14 C17 1.543(7) . ?
C15 H15 1.0000 . ?
C15 C16 1.512(6) . ?
C16 H16A 0.9800 . ?
C16 H16B 0.9800 . ?
C16 H16C 0.9800 . ?
C17 H17A 0.9800 . ?
C17 H17B 0.9800 . ?
C17 H17C 0.9800 . ?
C18 H18A 0.9800 . ?
C18 H18B 0.9800 . ?
C18 H18C 0.9800 . ?
C19 C20 1.519(5) . ?
C19 C24 1.535(5) . ?
C20 H20A 0.9900 . ?
C20 H20B 0.9900 . ?
C20 C21 1.527(7) . ?
C21 H21A 0.9900 . ?
C21 H21B 0.9900 . ?
C21 C22 1.510(7) . ?
C22 H22A 0.9900 . ?
C22 H22B 0.9900 . ?
C22 C23 1.536(6) . ?
C23 H23A 0.9900 . ?
C23 H23B 0.9900 . ?
C23 C24 1.517(6) . ?
C24 H24 1.0000 . ?
C24 C25 1.525(5) . ?
C25 H25 1.0000 . ?
C25 C26 1.500(6) . ?
C26 C27 1.394(5) . ?
C26 C31 1.400(5) . ?
C27 C28 1.387(6) . ?
C28 H28 0.9500 . ?
C28 C29 1.373(6) . ?
C29 C30 1.398(6) . ?
C30 C31 1.399(6) . ?
C30 C36 1.505(6) . ?
C31 C32 1.535(5) . ?
C32 H32 1.0000 . ?
C32 C33 1.528(7) . ?
C32 C35 1.540(6) . ?
C33 H33 1.0000 . ?
C33 C34 1.528(7) . ?
C34 H34A 0.9800 . ?
C34 H34B 0.9800 . ?
C34 H34C 0.9800 . ?
C35 H35A 0.9800 . ?
C35 H35B 0.9800 . ?
C35 H35C 0.9800 . ?
C36 H36A 0.9800 . ?
C36 H36B 0.9800 . ?
C36 H36C 0.9800 . ?
O1W H1WA 0.9120 . ?
O1W H1WB 0.8703 . ?
O9 H9 0.8400 . ?
O9 C38 1.392(13) . ?
C38 H38A 0.9900 . ?
C38 H38B 0.9900 . ?
C38 C37 1.49(2) . ?
C37 H37B 0.9800 . ?
C37 H37A 0.9800 . ?
C37 H37C 0.9800 . ?
C38A H38C 0.9900 . ?
C38A H38D 0.9900 . ?
C38A C37A 1.597(17) . ?
C38A O9A 1.417(13) . ?
C37A H37D 0.9800 . ?
C37A H37E 0.9800 . ?
C37A H37F 0.9800 . ?
O9A H9A 0.8400 . ?
